data_2242825
loop_
_publ_author_name
'Cigler, Andrew J.'
'Kaduk, James A.'

_publ_section_title
;
 Sodium rubidium hydrogen citrate, NaRbHC~6~H~5~O~7~, and sodium caesium
 hydrogen citrate, NaCsHC~6~H~5~O~7~: crystal structures and DFT
 comparisons
;
_journal_issue 2
_journal_name_full 'Acta Crystallographica Section E'
_journal_page_first 223
_journal_page_last 227
_journal_paper_doi 10.1107/S205698901900063X
_journal_volume 75
_journal_year 2019
_chemical_formula_iupac C6H6CsNaO7
_chemical_formula_sum 'C6 H6 Cs Na O7'
_chemical_formula_weight 346.0
_space_group_IT_number 5
_symmetry_cell_setting monoclinic
_symmetry_space_group_name_Hall 'I 2y'
_symmetry_space_group_name_H-M 'I 1 2 1'
_audit_creation_method 'Materials Studio'
_cell_angle_alpha 90.0000
_cell_angle_beta 97.0160
_cell_angle_gamma 90.0000
_cell_formula_units_Z 4
_cell_length_a 10.8918
_cell_length_b 5.5166
_cell_length_c 17.7909
_cell_volume 1060.974
_diffrn_measurement_device_type 'DFT calculation'
_cod_data_source_file vn2138sup1.cif
_cod_data_source_block acig017_DFT
_cod_original_cell_volume 1060.98
_cod_original_sg_symbol_H-M I2
_cod_database_code 2242825

loop_
_symmetry_equiv_pos_as_xyz
x,y,z
-x,y,-z
x+1/2,y+1/2,z+1/2
-x+1/2,y+1/2,-z+1/2

loop_
_atom_site_type_symbol
_atom_site_label
_atom_site_fract_x
_atom_site_fract_y
_atom_site_fract_z
_atom_site_U_iso_or_equiv
_atom_site_adp_type
_atom_site_occupancy
C C1 0.01539 -0.29133 -0.11491 0.02190 Uiso 1.00
C C2 0.08720 -0.37073 -0.17866 0.00770 Uiso 1.00
C C3 0.04485 -0.25744 -0.25560 0.00770 Uiso 1.00
C C4 -0.36770 0.15585 0.18731 0.00770 Uiso 1.00
C C5 -0.40727 0.26100 0.10948 0.02190 Uiso 1.00
C C6 -0.09031 -0.33701 -0.28568 0.02190 Uiso 1.00
H H7 0.07745 0.43212 -0.18341 0.01000 Uiso 1.00
H H8 0.18550 -0.33438 -0.16183 0.01000 Uiso 1.00
H H9 -0.36925 -0.04136 0.18368 0.01000 Uiso 1.00
H H10 -0.27329 0.21290 0.20759 0.01000 Uiso 1.00
O O11 0.06648 -0.36068 -0.04898 0.02190 Uiso 1.00
O O12 -0.08435 -0.17967 -0.12642 0.02190 Uiso 1.00
O O13 -0.41832 0.48425 0.09987 0.02190 Uiso 1.00
O O14 -0.43234 0.10103 0.05664 0.02190 Uiso 1.00
O O15 0.33500 0.32450 0.18636 0.02190 Uiso 1.00
O O16 0.38339 -0.05889 0.21767 0.02190 Uiso 1.00
O O17 0.05257 -0.00031 -0.24718 0.02190 Uiso 1.00
H H18 0.04799 0.06496 -0.29843 0.02800 Uiso 1.00
Cs Cs19 0.31925 -0.29064 0.05016 0.04080 Uiso 1.00
Na Na20 -0.15569 0.10811 -0.21537 0.10800 Uiso 1.00
H H21 0.00000 -0.34288 0.00000 0.05000 Uiso 1.00
H H22 0.00000 -0.35387 0.50000 0.05000 Uiso 1.00

loop_
_geom_bond_atom_site_label_1
_geom_bond_atom_site_label_2
_geom_bond_site_symmetry_2
_geom_bond_distance
C1 C2 . 1.519
C1 O11 . 1.293
C1 O12 . 1.244
C2 C3 . 1.524
C2 H7 1_545 1.095
C2 H8 . 1.095
C3 C4 3_544 1.551
C3 C6 . 1.566
C3 O17 . 1.428
C4 C3 3_455 1.551
C4 C5 . 1.515
C4 H9 . 1.090
C4 H10 . 1.094
C5 O13 . 1.247
C5 O14 . 1.294
C6 O15 3_444 1.267
C6 O16 3_444 1.260
C6 Na20 4_444 2.785
H7 C2 1_565 1.095
O11 Cs19 . 3.107
O11 H21 . 1.203
O12 Cs19 2 3.100
O12 Na20 . 2.308
O13 Cs19 1_465 3.143
O13 Cs19 2_565 3.246
O14 Cs19 1_455 3.453
O14 Cs19 2 3.220
O14 H22 3_454 1.200
O15 C6 3 1.267
O15 Cs19 1_565 3.210
O15 Na20 2 2.398
O15 Na20 3 2.339
O16 C6 3 1.260
O16 Cs19 . 3.240
O16 Na20 3_545 2.258
O16 Na20 2 2.641
O17 H18 . 0.976
O17 Na20 . 2.477
Cs19 Cs19 1_565 5.517
Cs19 Cs19 1_545 5.517
Cs19 O15 1_545 3.210
Cs19 O12 2 3.100
Cs19 O13 1_645 3.143
Cs19 O14 1_655 3.453
Cs19 O14 2 3.220
Cs19 O13 2_545 3.246
Cs19 Cs19 2_655 4.517
Cs19 Na20 3_545 4.184
Cs19 Na20 2 4.234
Na20 O15 2 2.398
Na20 C6 4_454 2.785
Na20 Na20 4_454 3.568
Na20 Na20 4_444 3.568
Na20 O16 3_454 2.258
Na20 O15 3_444 2.339
Na20 O16 2 2.641
Na20 Cs19 3_454 4.184
Na20 Cs19 2 4.234
H21 O11 2 1.203
H22 O14 4_445 1.200
H22 O14 3_545 1.200

loop_
_geom_hbond_atom_site_label_D
_geom_hbond_atom_site_label_H
_geom_hbond_atom_site_label_A
_geom_hbond_distance_DH
_geom_hbond_distance_HA
_geom_hbond_distance_DA
_geom_hbond_angle_DHA
O14 H22 O14 1.200 1.200 2.347 156.1
O11 H21 O11 1.203 1.203 2.398 170.6
O17 H18 O13 0.976 1.941 2.779 142.4
